data_7042150
loop_
_publ_author_name
'Eck, Martin'
'W\"urtemberger-Pietsch, Sabrina'
'Eichhorn, Antonius'
'Berthel, Johannes H. J.'
'Bertermann, R\"udiger'
'Paul, Ursula S. D.'
'Schneider, Heidi'
'Friedrich, Alexandra'
'Kleeberg, Christian'
'Radius, Udo'
'Marder, Todd B.'

_publ_section_title
;
 B-B bond activation and NHC ring-expansion reactions of diboron(4)
 compounds, and accurate molecular structures of B2(NMe2)4, B2eg2, B2neop2
 and B2pin2.
;
_journal_issue 11
_journal_name_full 'Dalton transactions (Cambridge, England : 2003)'
_journal_page_first 3661
_journal_page_last 3680
_journal_paper_doi 10.1039/c7dt00334j
_journal_volume 46
_journal_year 2017
_chemical_formula_moiety 'C8 H24 B2 N4'
_chemical_formula_sum 'C8 H24 B2 N4'
_chemical_formula_weight 197.93
_space_group_crystal_system monoclinic
_space_group_IT_number 14
_space_group_name_Hall '-P 2ybc'
_space_group_name_H-M_alt 'P 1 21/c 1'
_symmetry_space_group_name_Hall '-P 2ybc'
_symmetry_space_group_name_H-M 'P 1 21/c 1'
_atom_sites_solution_hydrogens geom
_atom_sites_solution_primary iterative
_atom_sites_solution_secondary difmap
_audit_creation_method SHELXL-2014/7
_audit_update_record
;
2017-01-27 deposited with the CCDC.
2017-02-21 downloaded from the CCDC.
;
_cell_angle_alpha 90
_cell_angle_beta 99.851(5)
_cell_angle_gamma 90
_cell_formula_units_Z 4
_cell_length_a 9.4204(5)
_cell_length_b 8.8439(6)
_cell_length_c 16.0580(8)
_cell_measurement_reflns_used 10485
_cell_measurement_temperature 185(2)
_cell_measurement_theta_max 27.06
_cell_measurement_theta_min 2.56
_cell_volume 1318.12(13)
_computing_cell_refinement
;
 CrysAlisPro, Agilent Technologies,
 Version 1.171.36.24a (release 19-12-2012 CrysAlis171 .NET)
 (compiled Dec 19 2012,11:08:27)
;
_computing_data_collection
;
 CrysAlisPro, Agilent Technologies,
 Version 1.171.36.24a (release 19-12-2012 CrysAlis171 .NET)
 (compiled Dec 19 2012,11:08:27)
;
_computing_data_reduction
;
 CrysAlisPro, Agilent Technologies,
 Version 1.171.36.24a (release 19-12-2012 CrysAlis171 .NET)
 (compiled Dec 19 2012,11:08:27)
;
_computing_molecular_graphics
;
 K. Brandenburg, 1999, Diamond 3.2i, Crystal Impact GbR, Bonn, Germany.
;
_computing_publication_material
;
 WinGX v2014.1 (L. J. Farrugia, J. Appl. Cryst., 2012, 45, 849-854.)
;
_computing_structure_refinement
;
 SHELXL-2014/7 (G. M. Sheldrick, Acta Cryst. (2008), A64, 112-122)'
;
_computing_structure_solution
;
 SHELXT (Ver. 2014/4) (G. M. Sheldrick, Acta Cryst., 2015, A71, 3--8)
;
_diffrn_ambient_temperature 185(2)
_diffrn_detector_area_resol_mean 16.1419
_diffrn_measured_fraction_theta_full 0.922
_diffrn_measured_fraction_theta_max 0.922
_diffrn_measurement_device_type 'Oxford Diffraction, Xcalibur, EOS'
_diffrn_measurement_method \p-scan
_diffrn_radiation_monochromator graphite
_diffrn_radiation_source 'Enhance (Mo) X-ray Source'
_diffrn_radiation_wavelength 0.71073
_diffrn_reflns_av_R_equivalents 0.0440
_diffrn_reflns_av_unetI/netI 0.0156
_diffrn_reflns_Laue_measured_fraction_full 0.922
_diffrn_reflns_Laue_measured_fraction_max 0.922
_diffrn_reflns_limit_h_max 11
_diffrn_reflns_limit_h_min -11
_diffrn_reflns_limit_k_max 9
_diffrn_reflns_limit_k_min -7
_diffrn_reflns_limit_l_max 18
_diffrn_reflns_limit_l_min -19
_diffrn_reflns_number 37371
_diffrn_reflns_point_group_measured_fraction_full 0.922
_diffrn_reflns_point_group_measured_fraction_max 0.922
_diffrn_reflns_theta_full 24.998
_diffrn_reflns_theta_max 24.998
_diffrn_reflns_theta_min 2.575
_exptl_absorpt_coefficient_mu 0.060
_exptl_absorpt_correction_T_max 1.000
_exptl_absorpt_correction_T_min 0.831
_exptl_absorpt_correction_type multi-scan
_exptl_absorpt_process_details
;
 CrysAlisPro, Agilent Technologies,
 Version 1.171.36.24a (release 19-12-2012 CrysAlis171 .NET)
 (compiled Dec 19 2012,11:08:27)
 Empirical absorption correction using spherical harmonics,
 implemented in SCALE3 ABSPACK scaling algorithm.
;
_exptl_crystal_colour colourless
_exptl_crystal_density_diffrn 0.997
_exptl_crystal_description irregular
_exptl_crystal_F_000 440
_exptl_crystal_recrystallization_method
'B2(NMe2)4 was crystallised in situ. Pure B2(NMe2)4 was enclosed in a glass capillary of 1.0 mm outer diameter that narrows at one end into a cone. The capillary was filled with ca. 0.1 /mL of B2(NMe2)4. The capillary was  flame sealed and glued into a brass pin that was mounted on the goniometer head. A part of the conical section of this capillary was centered in the  X-ray beam (0.5 mm dia.), so that a conical section of the capillary filled  with B2(NMe2)4 was exposed to the X-ray beam (bottom diameter: 0.42 mm, top diameter: 0.19 mm). The axis of the capillary was aligned parallel to nitrogen gas stream of the cryostat. The temperature was gradually (within 3 h) lowered from rt to 200 K whereupon the B2(NMe2)4 crystallised upon shock-cooling with a drop of liquid nitrogen; the poly crystalline mass was found to melt at approx. 205 K. Sequences of cooling to 200 - 195 K, annealing, shock-cooling, reheating to 210K were repeated until the diffraction pattern indicated that a reasonably single crystalline sample had formed. Finally the temperature was lowered to 185 K.'
_exptl_crystal_size_max 0.50
_exptl_crystal_size_mid 0.42
_exptl_crystal_size_min 0.19
_refine_diff_density_max 0.214
_refine_diff_density_min -0.139
_refine_diff_density_rms 0.034
_refine_ls_extinction_method none
_refine_ls_goodness_of_fit_ref 1.161
_refine_ls_hydrogen_treatment constr
_refine_ls_matrix_type full
_refine_ls_number_parameters 135
_refine_ls_number_reflns 2143
_refine_ls_number_restraints 0
_refine_ls_restrained_S_all 1.161
_refine_ls_R_factor_all 0.0646
_refine_ls_R_factor_gt 0.0589
_refine_ls_shift/su_max 0.000
_refine_ls_shift/su_mean 0.000
_refine_ls_structure_factor_coef Fsqd
_refine_ls_weighting_details 'w=1/[\s^2^(Fo^2^)+(0.0634P)^2^+0.6341P] where P=(Fo^2^+2Fc^2^)/3'
_refine_ls_weighting_scheme calc
_refine_ls_wR_factor_gt 0.1553
_refine_ls_wR_factor_ref 0.1587
_reflns_number_gt 1954
_reflns_number_total 2143
_reflns_threshold_expression 'I > 2\s(I)'
_cod_data_source_file c7dt00334j2.cif
_cod_data_source_block ck42ck
_cod_depositor_comments 'Adding full bibliography for 7042146--7042160.cif.'
_cod_database_code 7042150
_shelx_shelxl_version_number 2014/7
_shelx_space_group_comment
;
The symmetry employed for this shelxl refinement is uniquely defined
by the following loop, which should always be used as a source of
symmetry information in preference to the above space-group names.
They are only intended as comments.
;

loop_
_space_group_symop_operation_xyz
'x, y, z'
'-x, y+1/2, -z+1/2'
'-x, -y, -z'
'x, -y-1/2, z-1/2'

loop_
_atom_site_label
_atom_site_type_symbol
_atom_site_fract_x
_atom_site_fract_y
_atom_site_fract_z
_atom_site_U_iso_or_equiv
_atom_site_adp_type
_atom_site_occupancy
_atom_site_site_symmetry_order
_atom_site_calc_flag
_atom_site_refinement_flags_posn
_atom_site_refinement_flags_adp
C1 C 0.7248(3) 0.6253(3) 0.79999(14) 0.0611(7) Uani 1 1 d . .
H1A H 0.7295 0.5262 0.8277 0.092 Uiso 1 1 calc R U
H1B H 0.7006 0.7028 0.8389 0.092 Uiso 1 1 calc R U
H1C H 0.8184 0.6488 0.7843 0.092 Uiso 1 1 calc R U
C2 C 0.4767(3) 0.5704(4) 0.74327(18) 0.0671(8) Uani 1 1 d . .
H2A H 0.4138 0.5420 0.6905 0.101 Uiso 1 1 calc R U
H2B H 0.4314 0.6518 0.7708 0.101 Uiso 1 1 calc R U
H2C H 0.4919 0.4825 0.7809 0.101 Uiso 1 1 calc R U
C3 C 0.3948(3) 0.7366(4) 0.57265(18) 0.0651(8) Uani 1 1 d . .
H3A H 0.3819 0.7581 0.6308 0.098 Uiso 1 1 calc R U
H3B H 0.3287 0.6557 0.5492 0.098 Uiso 1 1 calc R U
H3C H 0.3741 0.8280 0.5382 0.098 Uiso 1 1 calc R U
C4 C 0.5746(3) 0.6925(3) 0.48691(14) 0.0568(7) Uani 1 1 d . .
H4A H 0.6755 0.6638 0.4882 0.085 Uiso 1 1 calc R U
H4B H 0.5585 0.7947 0.4637 0.085 Uiso 1 1 calc R U
H4C H 0.5117 0.6211 0.4513 0.085 Uiso 1 1 calc R U
C5 C 0.8213(3) 0.9323(3) 0.60162(16) 0.0538(6) Uani 1 1 d . .
H5A H 0.7827 0.9645 0.5438 0.081 Uiso 1 1 calc R U
H5B H 0.8926 1.0061 0.6281 0.081 Uiso 1 1 calc R U
H5C H 0.7427 0.9254 0.6343 0.081 Uiso 1 1 calc R U
C6 C 1.0010(3) 0.7899(3) 0.54732(16) 0.0570(7) Uani 1 1 d . .
H6A H 1.0272 0.6865 0.5341 0.085 Uiso 1 1 calc R U
H6B H 1.0860 0.8420 0.5779 0.085 Uiso 1 1 calc R U
H6C H 0.9650 0.8442 0.4947 0.085 Uiso 1 1 calc R U
C7 C 1.0681(2) 0.5092(3) 0.65852(16) 0.0566(7) Uani 1 1 d . .
H7A H 1.0996 0.4632 0.6092 0.085 Uiso 1 1 calc R U
H7B H 1.1018 0.4474 0.7087 0.085 Uiso 1 1 calc R U
H7C H 1.1085 0.6112 0.6672 0.085 Uiso 1 1 calc R U
C8 C 0.8469(3) 0.3732(3) 0.65852(16) 0.0546(6) Uani 1 1 d . .
H8A H 0.7424 0.3853 0.6540 0.082 Uiso 1 1 calc R U
H8B H 0.8875 0.3362 0.7151 0.082 Uiso 1 1 calc R U
H8C H 0.8672 0.3004 0.6161 0.082 Uiso 1 1 calc R U
B1 B 0.6500(2) 0.6553(3) 0.64339(14) 0.0352(5) Uani 1 1 d . .
B2 B 0.8284(2) 0.6528(3) 0.62927(13) 0.0325(5) Uani 1 1 d . .
N1 N 0.61527(18) 0.6225(2) 0.72477(11) 0.0438(5) Uani 1 1 d . .
N2 N 0.54234(17) 0.6892(2) 0.57234(11) 0.0442(5) Uani 1 1 d . .
N3 N 0.88942(17) 0.7853(2) 0.59962(11) 0.0392(5) Uani 1 1 d . .
N4 N 0.91107(17) 0.5175(2) 0.64431(11) 0.0399(5) Uani 1 1 d . .

loop_
_atom_site_aniso_label
_atom_site_aniso_U_11
_atom_site_aniso_U_22
_atom_site_aniso_U_33
_atom_site_aniso_U_23
_atom_site_aniso_U_13
_atom_site_aniso_U_12
C1 0.0639(15) 0.077(2) 0.0437(13) 0.0044(12) 0.0125(11) -0.0096(14)
C2 0.0507(14) 0.082(2) 0.0748(16) 0.0165(14) 0.0291(12) -0.0065(14)
C3 0.0413(13) 0.075(2) 0.0779(17) 0.0085(14) 0.0068(12) 0.0154(13)
C4 0.0517(13) 0.071(2) 0.0462(13) 0.0055(11) 0.0052(10) -0.0019(12)
C5 0.0592(14) 0.0297(15) 0.0757(16) 0.0066(11) 0.0206(12) 0.0011(11)
C6 0.0479(13) 0.0570(18) 0.0716(16) 0.0088(12) 0.0263(11) -0.0067(11)
C7 0.0408(12) 0.0586(18) 0.0689(15) 0.0035(12) 0.0047(11) 0.0144(11)
C8 0.0626(15) 0.0335(15) 0.0693(15) 0.0082(11) 0.0156(12) 0.0037(11)
B1 0.0355(11) 0.0265(14) 0.0448(12) 0.0000(9) 0.0105(9) 0.0002(9)
B2 0.0323(11) 0.0297(14) 0.0359(11) -0.0011(9) 0.0071(8) 0.0000(9)
N1 0.0389(9) 0.0481(13) 0.0480(10) 0.0035(8) 0.0175(8) -0.0057(8)
N2 0.0326(9) 0.0515(13) 0.0487(10) 0.0041(8) 0.0077(7) 0.0026(8)
N3 0.0343(9) 0.0311(11) 0.0543(10) 0.0043(7) 0.0139(7) -0.0010(7)
N4 0.0365(9) 0.0311(11) 0.0527(10) 0.0041(8) 0.0089(7) 0.0042(7)

loop_
_atom_type_symbol
_atom_type_description
_atom_type_scat_dispersion_real
_atom_type_scat_dispersion_imag
_atom_type_scat_source
C C 0.0033 0.0016 'International Tables Vol C Tables 4.2.6.8 and 6.1.1.4'
H H 0.0000 0.0000 'International Tables Vol C Tables 4.2.6.8 and 6.1.1.4'
B B 0.0013 0.0007 'International Tables Vol C Tables 4.2.6.8 and 6.1.1.4'
N N 0.0061 0.0033 'International Tables Vol C Tables 4.2.6.8 and 6.1.1.4'

loop_
_geom_angle_atom_site_label_1
_geom_angle_atom_site_label_2
_geom_angle_atom_site_label_3
_geom_angle
N2 B1 N1 122.20(18)
N2 B1 B2 118.13(17)
N1 B1 B2 119.67(17)
N3 B2 N4 120.53(17)
N3 B2 B1 119.29(18)
N4 B2 B1 120.14(18)
B1 N1 C1 121.13(17)
B1 N1 C2 126.95(19)
C1 N1 C2 111.70(18)
B1 N2 C3 127.52(19)
B1 N2 C4 121.67(17)
C3 N2 C4 110.60(18)
B2 N3 C5 121.64(17)
B2 N3 C6 126.11(19)
C5 N3 C6 110.72(18)
B2 N4 C8 122.43(17)
B2 N4 C7 125.36(19)
C8 N4 C7 111.73(19)

loop_
_geom_bond_atom_site_label_1
_geom_bond_atom_site_label_2
_geom_bond_distance
C1 N1 1.449(3)
C2 N1 1.462(3)
C3 N2 1.453(3)
C4 N2 1.455(3)
C5 N3 1.452(3)
C6 N3 1.454(3)
C7 N4 1.460(3)
C8 N4 1.447(3)
B1 N2 1.422(3)
B1 N1 1.430(3)
B1 B2 1.735(3)
B2 N3 1.423(3)
B2 N4 1.425(3)

loop_
_geom_torsion_atom_site_label_1
_geom_torsion_atom_site_label_2
_geom_torsion_atom_site_label_3
_geom_torsion_atom_site_label_4
_geom_torsion
N2 B1 B2 N3 58.7(3)
N1 B1 B2 N3 -121.8(2)
N2 B1 B2 N4 -119.0(2)
N1 B1 B2 N4 60.5(3)
N2 B1 N1 C1 -164.5(2)
B2 B1 N1 C1 16.0(3)
N2 B1 N1 C2 21.4(4)
B2 B1 N1 C2 -158.1(2)
N1 B1 N2 C3 18.3(4)
B2 B1 N2 C3 -162.3(2)
N1 B1 N2 C4 -167.4(2)
B2 B1 N2 C4 12.0(3)
N4 B2 N3 C5 -166.0(2)
B1 B2 N3 C5 16.3(3)
N4 B2 N3 C6 29.4(3)
B1 B2 N3 C6 -148.3(2)
N3 B2 N4 C8 -167.78(19)
B1 B2 N4 C8 9.9(3)
N3 B2 N4 C7 20.9(3)
B1 B2 N4 C7 -161.46(19)
